data_7706854
loop_
_publ_author_name
'Hu, Lei'
'Mahaut, Damien'
'Tumanov, Nikolay'
'Wouters, Johan'
'Collard, Laurent'
'Robiette, Rapha\"el'
'Berionni, Guillaume'

_publ_section_title
;
 Sterically hindered ortho-substituted phosphatriptycenes as
 configurationally stable P-chirogenic triarylphosphines.
;
_journal_issue 14
_journal_name_full 'Dalton transactions (Cambridge, England : 2003)'
_journal_page_first 4772
_journal_page_last 4777
_journal_paper_doi 10.1039/d1dt00816a
_journal_volume 50
_journal_year 2021
_chemical_formula_moiety 'C19 H12 Cl P'
_chemical_formula_sum 'C19 H12 Cl P'
_chemical_formula_weight 306.71
_chemical_name_common 4-chloro-10H-5,10-[1,2]benzenoacridophosphine
_chemical_name_systematic 4-chloro-10H-5,10-[1,2]benzenoacridophosphine
_space_group_crystal_system monoclinic
_space_group_IT_number 11
_space_group_name_Hall '-P 2yb'
_space_group_name_H-M_alt 'P 1 21/m 1'
_atom_sites_solution_hydrogens mixed
_atom_sites_solution_primary dual
_atom_sites_solution_secondary difmap
_audit_creation_method SHELXL-2018/3
_audit_update_record
;
2021-02-08 deposited with the CCDC.	2021-03-15 downloaded from the CCDC.
;
_cell_angle_alpha 90
_cell_angle_beta 113.053(4)
_cell_angle_gamma 90
_cell_formula_units_Z 2
_cell_length_a 7.2135(3)
_cell_length_b 13.7539(4)
_cell_length_c 8.1944(3)
_cell_measurement_reflns_used 1486
_cell_measurement_temperature 295(2)
_cell_measurement_theta_max 66.3840
_cell_measurement_theta_min 7.3900
_cell_volume 748.07(5)
_computing_cell_refinement 'CrysAlisPro 1.171.40.16b (Rigaku OD, 2018)'
_computing_data_collection 'CrysAlisPro 1.171.39.46 (Rigaku OD, 2018)'
_computing_data_reduction 'CrysAlisPro 1.171.40.16b (Rigaku OD, 2018)'
_computing_structure_refinement 'SHELXL-2018/3 (Sheldrick, 2018)'
_computing_structure_solution 'SHELXT (Sheldrick, 2015)'
_diffrn_ambient_temperature 295(2)
_diffrn_detector_area_resol_mean 5.1856
_diffrn_measured_fraction_theta_full 0.988
_diffrn_measured_fraction_theta_max 0.987
_diffrn_measurement_device_type
;
Oxford Diffraction Xcalibur, Ruby, Gemini Ultra
;
_diffrn_measurement_method '\w scans'
_diffrn_radiation_monochromator 'multilayer mirror'
_diffrn_radiation_type CuK\a
_diffrn_radiation_wavelength 1.54184
_diffrn_reflns_av_unetI/netI 0.0341
_diffrn_reflns_Laue_measured_fraction_full 0.988
_diffrn_reflns_Laue_measured_fraction_max 0.987
_diffrn_reflns_limit_h_max 8
_diffrn_reflns_limit_h_min -7
_diffrn_reflns_limit_k_max 16
_diffrn_reflns_limit_k_min -16
_diffrn_reflns_limit_l_max 9
_diffrn_reflns_limit_l_min -8
_diffrn_reflns_number 2755
_diffrn_reflns_point_group_measured_fraction_full 0.988
_diffrn_reflns_point_group_measured_fraction_max 0.987
_diffrn_reflns_theta_full 67.188
_diffrn_reflns_theta_max 67.188
_diffrn_reflns_theta_min 5.868
_diffrn_source 'fine-focus sealed tube'
_exptl_absorpt_coefficient_mu 3.164
_exptl_absorpt_correction_T_max 0.941
_exptl_absorpt_correction_T_min 0.662
_exptl_absorpt_correction_type analytical
_exptl_absorpt_process_details
;
CrysAlisPro 1.171.40.16b (Rigaku Oxford Diffraction, 2018)
Analytical numeric absorption correction using a multifaceted crystal
model based on expressions derived by R.C. Clark & J.S. Reid.
(Clark, R. C. & Reid, J. S. (1995). Acta Cryst. A51, 887-897)
Empirical absorption correction using spherical harmonics,
 implemented in SCALE3 ABSPACK scaling algorithm.
;
_exptl_crystal_colour colourless
_exptl_crystal_density_diffrn 1.362
_exptl_crystal_description plate
_exptl_crystal_F_000 316
_exptl_crystal_size_max 0.190
_exptl_crystal_size_mid 0.150
_exptl_crystal_size_min 0.018
_refine_diff_density_max 0.311
_refine_diff_density_min -0.258
_refine_diff_density_rms 0.057
_refine_ls_extinction_method none
_refine_ls_goodness_of_fit_ref 1.080
_refine_ls_hydrogen_treatment constr
_refine_ls_matrix_type full
_refine_ls_number_parameters 120
_refine_ls_number_reflns 2755
_refine_ls_number_restraints 1
_refine_ls_restrained_S_all 1.081
_refine_ls_R_factor_all 0.0852
_refine_ls_R_factor_gt 0.0664
_refine_ls_shift/su_max 0.000
_refine_ls_shift/su_mean 0.000
_refine_ls_structure_factor_coef Fsqd
_refine_ls_weighting_details 'w=1/[\s^2^(Fo^2^)+(0.0875P)^2^+0.3746P] where P=(Fo^2^+2Fc^2^)/3'
_refine_ls_weighting_scheme calc
_refine_ls_wR_factor_gt 0.2007
_refine_ls_wR_factor_ref 0.2080
_reflns_Friedel_coverage 0.000
_reflns_number_gt 1966
_reflns_number_total 2755
_reflns_threshold_expression 'I > 2\s(I)'
_cod_data_source_file d1dt00816a2.cif
_cod_data_source_block nt0589_Lei_trip-Cl
_cod_depositor_comments 'Adding full bibliography for 7706848--7706861.cif.'
_cod_original_sg_symbol_H-M 'P 21/m'
_cod_database_code 7706854
_shelx_shelxl_version_number 2018/3
_shelx_space_group_comment
;
The symmetry employed for this shelxl refinement is uniquely defined
by the following loop, which should always be used as a source of
symmetry information in preference to the above space-group names.
They are only intended as comments.
;
_shelx_estimated_absorpt_t_min 0.585
_shelx_estimated_absorpt_t_max 0.945

loop_
_space_group_symop_operation_xyz
'x, y, z'
'-x, y+1/2, -z'
'-x, -y, -z'
'x, -y-1/2, z'

loop_
_atom_site_label
_atom_site_type_symbol
_atom_site_fract_x
_atom_site_fract_y
_atom_site_fract_z
_atom_site_U_iso_or_equiv
_atom_site_adp_type
_atom_site_occupancy
_atom_site_site_symmetry_order
_atom_site_calc_flag
_atom_site_refinement_flags_posn
_atom_site_refinement_flags_adp
_atom_site_refinement_flags_occupancy
_atom_site_disorder_assembly
_atom_site_disorder_group
Cl1 Cl 0.8899(4) 0.4533(2) 0.8253(4) 0.0809(10) Uani 0.447(3) 1 d . . P A 1
P1 P 0.6957(3) 0.250000 0.5683(2) 0.0629(6) Uani 1 2 d S T P A .
Cl2 Cl 0.774(3) 0.250000 0.180(3) 0.106(9) Uani 0.106(6) 2 d S TU P A 3
C1 C 0.5620(7) 0.3471(3) 0.6288(5) 0.0578(11) Uani 1 1 d . . . . .
C2 C 0.6506(9) 0.4274(4) 0.7369(6) 0.0789(15) Uani 1 1 d . . . . .
H2 H 0.789621 0.435254 0.780550 0.095 Uiso 0.5532 1 calc R U P A 2
C3 C 0.5356(12) 0.4946(4) 0.7796(7) 0.0894(18) Uani 1 1 d . . . . .
H3 H 0.597592 0.546688 0.853116 0.107 Uiso 1 1 calc R U . . .
C4 C 0.3306(12) 0.4853(4) 0.7144(8) 0.0913(18) Uani 1 1 d . . . . .
H4 H 0.253501 0.531496 0.742439 0.110 Uiso 1 1 calc R U . . .
C5 C 0.2379(9) 0.4075(3) 0.6070(6) 0.0736(13) Uani 1 1 d . . . . .
H5 H 0.098551 0.400901 0.563359 0.088 Uiso 1 1 calc R U . . .
C6 C 0.3520(7) 0.3399(3) 0.5647(5) 0.0565(10) Uani 1 1 d . . . . .
C7 C 0.2586(9) 0.250000 0.4521(7) 0.0547(14) Uani 1 2 d S T P . .
H7 H 0.111602 0.250000 0.412883 0.066 Uiso 1 2 calc R U P . .
C8 C 0.3211(10) 0.250000 0.2937(7) 0.0564(14) Uani 1 2 d S T P A .
C9 C 0.1879(11) 0.250000 0.1187(8) 0.0703(18) Uani 1 2 d S T P . .
H9 H 0.049854 0.250000 0.090671 0.084 Uiso 1 2 calc R U P . .
C10 C 0.2593(13) 0.250000 -0.0154(9) 0.076(2) Uani 1 2 d S T P A .
H10 H 0.168248 0.250000 -0.133060 0.092 Uiso 1 2 calc R U P . .
C11 C 0.4574(14) 0.250000 0.0214(9) 0.078(2) Uani 1 2 d S T P . .
H11 H 0.503131 0.250000 -0.070126 0.093 Uiso 1 2 calc R U P A 3
C12 C 0.5951(12) 0.250000 0.1980(9) 0.0712(18) Uani 1 2 d S TU P A .
H12 H 0.732673 0.250000 0.223977 0.085 Uiso 0.894(6) 2 calc R U P A 4
C13 C 0.5276(9) 0.250000 0.3331(7) 0.0558(14) Uani 1 2 d S T P . .

loop_
_atom_site_aniso_label
_atom_site_aniso_U_11
_atom_site_aniso_U_22
_atom_site_aniso_U_33
_atom_site_aniso_U_23
_atom_site_aniso_U_13
_atom_site_aniso_U_12
Cl1 0.0753(17) 0.0809(19) 0.0786(17) -0.0148(14) 0.0216(13) -0.0084(14)
P1 0.0649(10) 0.0752(11) 0.0514(9) 0.000 0.0256(7) 0.000
Cl2 0.084(10) 0.16(2) 0.088(14) 0.000 0.047(10) 0.000
C1 0.081(3) 0.052(2) 0.042(2) 0.0005(17) 0.0270(19) -0.009(2)
C2 0.109(4) 0.073(3) 0.053(3) -0.004(2) 0.030(3) -0.030(3)
C3 0.158(6) 0.053(3) 0.066(3) -0.009(2) 0.054(4) -0.014(3)
C4 0.154(6) 0.054(3) 0.085(4) 0.000(3) 0.068(4) 0.014(3)
C5 0.103(4) 0.061(3) 0.071(3) 0.009(2) 0.050(3) 0.015(3)
C6 0.078(3) 0.054(2) 0.044(2) 0.0057(17) 0.0311(19) 0.000(2)
C7 0.060(3) 0.058(3) 0.048(3) 0.000 0.023(3) 0.000
C8 0.075(4) 0.050(3) 0.044(3) 0.000 0.023(3) 0.000
C9 0.089(5) 0.066(4) 0.049(4) 0.000 0.020(3) 0.000
C10 0.110(6) 0.070(4) 0.041(3) 0.000 0.019(3) 0.000
C11 0.130(7) 0.064(4) 0.049(4) 0.000 0.045(4) 0.000
C12 0.107(5) 0.057(4) 0.067(4) 0.000 0.053(4) 0.000
C13 0.075(4) 0.050(3) 0.046(3) 0.000 0.027(3) 0.000

loop_
_atom_type_symbol
_atom_type_description
_atom_type_scat_dispersion_real
_atom_type_scat_dispersion_imag
_atom_type_scat_source
C C 0.0181 0.0091 'International Tables Vol C Tables 4.2.6.8 and 6.1.1.4'
H H 0.0000 0.0000 'International Tables Vol C Tables 4.2.6.8 and 6.1.1.4'
P P 0.2955 0.4335 'International Tables Vol C Tables 4.2.6.8 and 6.1.1.4'
Cl Cl 0.3639 0.7018 'International Tables Vol C Tables 4.2.6.8 and 6.1.1.4'

loop_
_geom_angle_atom_site_label_1
_geom_angle_atom_site_label_2
_geom_angle_atom_site_label_3
_geom_angle
_geom_angle_site_symmetry_1
_geom_angle_site_symmetry_3
_geom_angle_publ_flag
C1 P1 C1 94.0(3) 4_565 . ?
C1 P1 C13 94.80(19) 4_565 . ?
C1 P1 C13 94.80(19) . . ?
C12 Cl2 C11 39.8(7) . . ?
C6 C1 C2 116.8(4) . . ?
C6 C1 P1 117.1(3) . . ?
C2 C1 P1 126.1(4) . . ?
C3 C2 C1 121.2(5) . . ?
C3 C2 Cl1 112.3(5) . . ?
C1 C2 Cl1 126.5(5) . . ?
C3 C2 H2 119.4 . . ?
C1 C2 H2 119.4 . . ?
C4 C3 C2 120.4(5) . . ?
C4 C3 H3 119.8 . . ?
C2 C3 H3 119.8 . . ?
C3 C4 C5 120.1(5) . . ?
C3 C4 H4 120.0 . . ?
C5 C4 H4 120.0 . . ?
C6 C5 C4 119.8(5) . . ?
C6 C5 H5 120.1 . . ?
C4 C5 H5 120.1 . . ?
C5 C6 C1 121.7(4) . . ?
C5 C6 C7 122.2(4) . . ?
C1 C6 C7 116.0(4) . . ?
C8 C7 C6 107.7(3) . . ?
C8 C7 C6 107.7(3) . 4_565 ?
C6 C7 C6 107.6(4) . 4_565 ?
C8 C7 H7 111.2 . . ?
C6 C7 H7 111.2 . . ?
C6 C7 H7 111.2 4_565 . ?
C9 C8 C13 119.1(6) . . ?
C9 C8 C7 124.4(6) . . ?
C13 C8 C7 116.5(5) . . ?
C8 C9 C10 120.1(7) . . ?
C8 C9 H9 120.0 . . ?
C10 C9 H9 120.0 . . ?
C11 C10 C9 121.1(6) . . ?
C11 C10 H10 119.4 . . ?
C9 C10 H10 119.4 . . ?
C10 C11 C12 119.7(6) . . ?
C10 C11 Cl2 158.0(7) . . ?
C12 C11 Cl2 38.3(6) . . ?
C10 C11 H11 120.1 . . ?
C12 C11 H11 120.1 . . ?
Cl2 C11 H11 81.8 . . ?
Cl2 C12 C13 137.9(11) . . ?
Cl2 C12 C11 101.9(10) . . ?
C13 C12 C11 120.2(7) . . ?
C13 C12 H12 119.9 . . ?
C11 C12 H12 119.9 . . ?
C12 C13 C8 119.8(6) . . ?
C12 C13 P1 123.5(5) . . ?
C8 C13 P1 116.8(4) . . ?

loop_
_geom_bond_atom_site_label_1
_geom_bond_atom_site_label_2
_geom_bond_distance
_geom_bond_site_symmetry_2
_geom_bond_publ_flag
Cl1 C2 1.629(6) . ?
P1 C1 1.826(5) 4_565 ?
P1 C1 1.826(5) . ?
P1 C13 1.831(6) . ?
Cl2 C12 1.35(2) . ?
Cl2 C11 2.14(2) . ?
C1 C6 1.399(6) . ?
C1 C2 1.403(6) . ?
C2 C3 1.376(8) . ?
C2 H2 0.9300 . ?
C3 C4 1.367(9) . ?
C3 H3 0.9300 . ?
C4 C5 1.381(8) . ?
C4 H4 0.9300 . ?
C5 C6 1.373(6) . ?
C5 H5 0.9300 . ?
C6 C7 1.532(5) . ?
C7 C8 1.532(8) . ?
C7 H7 0.9800 . ?
C8 C9 1.379(9) . ?
C8 C13 1.396(9) . ?
C9 C10 1.384(10) . ?
C9 H9 0.9300 . ?
C10 C11 1.340(11) . ?
C10 H10 0.9300 . ?
C11 C12 1.398(11) . ?
C11 H11 0.9300 . ?
C12 C13 1.373(8) . ?
C12 H12 0.9300 . ?

loop_
_geom_torsion_atom_site_label_1
_geom_torsion_atom_site_label_2
_geom_torsion_atom_site_label_3
_geom_torsion_atom_site_label_4
_geom_torsion
_geom_torsion_site_symmetry_1
_geom_torsion_site_symmetry_2
_geom_torsion_site_symmetry_3
_geom_torsion_site_symmetry_4
_geom_torsion_publ_flag
C1 P1 C1 C6 -48.3(4) 4_565 . . . ?
C13 P1 C1 C6 46.8(3) . . . . ?
C1 P1 C1 C2 130.3(3) 4_565 . . . ?
C13 P1 C1 C2 -134.6(4) . . . . ?
C6 C1 C2 C3 1.1(6) . . . . ?
P1 C1 C2 C3 -177.6(4) . . . . ?
C6 C1 C2 Cl1 -179.0(4) . . . . ?
P1 C1 C2 Cl1 2.4(6) . . . . ?
C1 C2 C3 C4 -1.1(8) . . . . ?
Cl1 C2 C3 C4 178.9(4) . . . . ?
C2 C3 C4 C5 0.8(8) . . . . ?
C3 C4 C5 C6 -0.5(7) . . . . ?
C4 C5 C6 C1 0.5(6) . . . . ?
C4 C5 C6 C7 177.6(4) . . . . ?
C2 C1 C6 C5 -0.7(6) . . . . ?
P1 C1 C6 C5 178.0(3) . . . . ?
C2 C1 C6 C7 -178.0(4) . . . . ?
P1 C1 C6 C7 0.7(5) . . . . ?
C5 C6 C7 C8 124.5(5) . . . . ?
C1 C6 C7 C8 -58.3(5) . . . . ?
C5 C6 C7 C6 -119.6(4) . . . 4_565 ?
C1 C6 C7 C6 57.6(5) . . . 4_565 ?
C6 C7 C8 C9 -122.1(3) . . . . ?
C6 C7 C8 C9 122.1(3) 4_565 . . . ?
C6 C7 C8 C13 57.9(3) . . . . ?
C6 C7 C8 C13 -57.9(3) 4_565 . . . ?
C13 C8 C9 C10 0.000(1) . . . . ?
C7 C8 C9 C10 180.000(1) . . . . ?
C8 C9 C10 C11 0.000(1) . . . . ?
C9 C10 C11 C12 0.000(1) . . . . ?
C9 C10 C11 Cl2 0.000(3) . . . . ?
C11 Cl2 C12 C13 180.000(1) . . . . ?
C10 C11 C12 Cl2 180.000(1) . . . . ?
C10 C11 C12 C13 0.000(1) . . . . ?
Cl2 C11 C12 C13 180.000(1) . . . . ?
Cl2 C12 C13 C8 180.000(1) . . . . ?
C11 C12 C13 C8 0.000(1) . . . . ?
Cl2 C12 C13 P1 0.000(1) . . . . ?
C11 C12 C13 P1 180.000(0) . . . . ?
C9 C8 C13 C12 0.000(1) . . . . ?
C7 C8 C13 C12 180.000(1) . . . . ?
C9 C8 C13 P1 180.000(1) . . . . ?
C7 C8 C13 P1 0.000(1) . . . . ?
C1 P1 C13 C12 -132.79(13) 4_565 . . . ?
C1 P1 C13 C12 132.79(13) . . . . ?
C1 P1 C13 C8 47.21(13) 4_565 . . . ?
C1 P1 C13 C8 -47.21(13) . . . . ?
